data_4030735
loop_
_publ_author_name
'Gaumet, Y.'
'El-Ghozzi, M.'
'Avignant, D.'

_publ_section_title
;
 The crystal structure of Tl3ThF7: a case of stereochemical activity of
 Tl+ lone pair in fluorides
;
_journal_name_full 'European Journal of Solid State and Inorganic Chemistry'
_journal_page_first 893
_journal_page_last 905
_journal_volume 32
_journal_year 1995
_chemical_formula_sum 'F7 Th Tl3'
_chemical_formula_weight 978.18
_space_group_IT_number 11
_symmetry_cell_setting monoclinic
_symmetry_Int_Tables_number 11
_symmetry_space_group_name_Hall '-P 2yb'
_symmetry_space_group_name_H-M 'P 1 21/m 1'
_cell_angle_alpha 90
_cell_angle_beta 117.20(1)
_cell_angle_gamma 90
_cell_formula_units_Z 4
_cell_length_a 9.793(1)
_cell_length_b 8.464(5)
_cell_length_c 10.712(1)
_cell_volume 789.7(5)
_diffrn_ambient_temperature 293
_diffrn_radiation_probe x-ray
_diffrn_radiation_type MoK\a
_diffrn_radiation_wavelength 0.71069
_exptl_absorpt_coefficient_mu 79.858
_exptl_crystal_density_diffrn 8.228
_exptl_crystal_F_000 1584
_refine_ls_number_parameters 116
_refine_ls_number_reflns 1748
_refine_ls_R_factor_gt 0.044
_refine_ls_wR_factor_gt 0.051
_cod_data_source_file EJSSIC-1995-32-893-905.cif
_cod_data_source_block Tl3ThF7
_cod_original_sg_symbol_H-M 'P 21/m'
_cod_database_code 4030735

loop_
_symmetry_equiv_pos_site_id
_symmetry_equiv_pos_as_xyz
1 x,y,z
2 -x,1/2+y,-z
3 -x,-y,-z
4 x,1/2-y,z

loop_
_atom_site_aniso_label
_atom_site_aniso_U_11
_atom_site_aniso_U_22
_atom_site_aniso_U_33
_atom_site_aniso_U_23
_atom_site_aniso_U_13
_atom_site_aniso_U_12
Th 0.0067(2) 0.0068(2) 0.0058(2) 0.0009(2) 0.0013(1) 0.0007(3)
Tl3 0.0208(6) 0.0238(6) 0.0209(6) 0.0000 0.0004(5) 0.0000
Tl4 0.0332(6) 0.0226(6) 0.0221(4) 0.0000 0.0153(3) 0.0000
F1 0.005(3) 0.016(5) 0.011(3) -0.011(5) 0.004(2) -0.008(5)
FS 0.009(6) 0.002(7) 0.024(8) 0.0000 0.002(5) 0.0000
F4 0.012(6) 0.020(10) 0.021(7) 0.0000 0.009(5) 0.0000
F6 0.031(7) 0.013(6) 0.006(5) -0.004(5) -0.003(4) 0.006(6)
F7 0.009(7) 0.008(8) 0.008(7) 0.0000 -0.010(6) 0.0000
F8 0.020(10) 0.014(9) 0.016(9) 0.0000 -0.009(8) 0.0000
F9 0.019(5) 0.030(8) 0.025(5) -0.016(5) 0.013(4) -0.008(6)
F10 0.015(5) 0.034(9) 0.022(5) 0.010(6) 0.006(4) 0.012(6)
Tl5 0.0285(4) 0.0119(4) 0.0221(3) 0.0001(3) 0.0078(3) 0.0000(3)
F2 0.032(8) 0.030(10) 0.013(6) -0.001(9) 0.005(6) -0.021(9)
F3 0.050(10) 0.009(9) 0.028(9) 0.0000 0.017(7) 0.0000
Tl1 0.0181(4) 0.0203(6) 0.0263(5) 0.0000 0.0118(3) 0.0000
Tl2 0.0176(4) 0.0193(6) 0.0261(5) 0.0000 0.0107(3) 0.0000

loop_
_atom_site_label
_atom_site_type_symbol
_atom_site_thermal_displace_type
_atom_site_fract_x
_atom_site_fract_y
_atom_site_fract_z
_atom_site_occupancy
_atom_site_U_iso_or_equiv
Th Th Uani 0.10823(7) 0.50060(10) 0.21655(6) 1.000 0.0070(1)
Tl3 Tl Uani 0.5096(2) 0.25000 0.4881(2) 1.000 0.0254(3)
Tl4 Tl Uani 0.9782(2) 0.25000 0.4881(2) 1.000 0.0249(3)
F1 F Uani 0.8700(10) -0.001(2) 0.0000(10) 1.000 0.011(2)
FS F Uani 0.774(2) 0.25000 0.793(2) 1.000 0.014(4)
F4 F Uani 0.019(2) 0.25000 0.790(2) 1.000 0.017(5)
F6 F Uani 0.222(2) 0.564(2) 0.4460(10) 1.000 0.021(3)
F7 F Uani 0.181(2) 0.25000 0.356(2) 1.000 0.014(4)
F8 F Uani 0.052(3) 0.25000 0.100(2) 1.000 0.023(5)
F9 F Uani 0.0880(10) 0.943(2) 0.7280(10) 1.000 0.024(4)
F10 F Uani 0.360(2) 0.443(2) 0.2730(10) 1.000 0.025(4)
Tl5 Tl Uani 0.36250(10) 0.03250(10) 0.72460(10) 1.000 0.0223(2)
F2 F Uani 0.50000 0.50000 0.00000 1.000 0.027(5)
F3 F Uani 0.637(3) 0.25000 0.272(2) 1.000 0.029(5)
Tl1 Tl Uani 0.3259(2) 0.25000 0.02930(10) 1.000 0.0209(3)
Tl2 Tl Uani 0.7032(2) 0.25000 0.0291(2) 1.000 0.0207(3)

loop_
_atom_type_symbol
_atom_type_description
_atom_type_scat_dispersion_real
_atom_type_scat_dispersion_imag
_atom_type_scat_source
F F 0.0171 0.0103 ' International Tables Vol C Tables 4.2.6.8 and 6.1.1.4'
Th Th -7.2400 8.8979 ' International Tables Vol C Tables 4.2.6.8 and 6.1.1.4'
Tl Tl -2.8358 9.6688 ' International Tables Vol C Tables 4.2.6.8 and 6.1.1.4'

loop_
_geom_angle_atom_site_label_1
_geom_angle_atom_site_label_2
_geom_angle_atom_site_label_3
_geom_angle
_geom_angle_site_symmetry_1
_geom_angle_site_symmetry_3
_geom_angle_publ_flag
F6 Th F7 71.7(6) . . yes
F6 Th F8 131.4(6) . . yes
F6 Th F10 80.1(6) . . yes
F6 Th F9 79.9(6) . 2_546 yes
F4 Th F6 79.4(6) 2_556 . yes
F1 Th F6 146.1(6) 2_655 . yes
FS Th F6 80.3(6) 2_656 . yes
F1 Th F6 145.5(6) 4_455 . yes
F7 Th F8 59.7(5) . . yes
F7 Th F10 71.7(6) . . yes
F7 Th F9 73.2(6) . 2_546 yes
F4 Th F7 138.9(6) 2_556 . yes
F1 Th F7 116.2(6) 2_655 . yes
FS Th F7 138.6(6) 2_656 . yes
F1 Th F7 117.3(6) 4_455 . yes
F8 Th F10 85.0(8) . . yes
F8 Th F9 85.8(8) . 2_546 yes
F4 Th F8 139.5(8) 2_556 . yes
F1 Th F8 66.2(7) 2_655 . yes
FS Th F8 138.4(8) 2_656 . yes
F1 Th F8 67.1(7) 4_455 . yes
F9 Th F10 143.5(5) 2_546 . yes
F4 Th F10 131.5(6) 2_556 . yes
F1 Th F10 72.5(4) 2_655 . yes
FS Th F10 74.0(6) 2_656 . yes
F1 Th F10 134.2(4) 4_455 . yes
F4 Th F9 73.5(6) 2_556 2_546 yes
F1 Th F9 133.9(4) 2_655 2_546 yes
FS Th F9 131.4(6) 2_656 2_546 yes
F1 Th F9 72.3(4) 4_455 2_546 yes
F1 Th F4 104.2(6) 2_655 2_556 yes
FS Th F4 59.5(6) 2_656 2_556 yes
F1 Th F4 73.5(6) 4_455 2_556 yes
F1 Th FS 73.4(6) 2_655 2_656 yes
F1 Th F1 63.4(4) 2_655 4_455 yes
F1 Th FS 103.1(6) 4_455 2_656 yes
F10 Tl3 F10 76.0(5) . 4_555 yes
F9 Tl4 F9 75.8(4) 2_646 3_666 yes
F2 Tl5 F3 83.2(5) 2_646 2_646 yes
Th F1 Th 116.7(4) 2_645 4_655 yes
Th FS Th 120.6(9) 2_646 3_666 yes
Th F4 Th 120.1(9) 2_546 3_566 yes
Th F7 Th 115.9(7) . 4_555 yes
Th F8 Th 124.7(8) . 4_555 yes
Th F9 Tl4 117.0(5) 2_556 2_656 yes
Th F10 Tl3 117.2(7) . . yes
Tl5 F2 Tl5 180.00 2_656 4_554 yes
Tl5 F3 Tl5 178.4(12) 2_656 3_656 yes

loop_
_geom_bond_atom_site_label_1
_geom_bond_atom_site_label_2
_geom_bond_distance
_geom_bond_site_symmetry_2
_geom_bond_publ_flag
Th F6 2.251(10) . yes
Th F7 2.503(10) . yes
Th F8 2.394(9) . yes
Th F10 2.31(2) . yes
Th F9 2.308(11) 2_546 yes
Th F4 2.436(11) 2_556 yes
Th F1 2.425(10) 2_655 yes
Th FS 2.430(11) 2_656 yes
Th F1 2.424(10) 4_455 yes
Tl3 F10 2.653(13) . yes
Tl3 F10 2.653(13) 4_555 yes
Tl4 F9 2.660(13) 2_646 yes
Tl4 F9 2.660(13) 3_666 yes
Tl5 F2 2.6382(18) 2_646 yes
Tl5 F3 2.3913(17) 2_646 yes

loop_
_geom_torsion_atom_site_label_1
_geom_torsion_atom_site_label_2
_geom_torsion_atom_site_label_3
_geom_torsion_atom_site_label_4
_geom_torsion
_geom_torsion_site_symmetry_1
_geom_torsion_site_symmetry_4
_geom_torsion_publ_flag
F6 Th F7 Th 178.4(11) . 4_555 no
F8 Th F7 Th -1.3(10) . 4_555 no
F10 Th F7 Th -96.3(9) . 4_555 no
F6 Th F8 Th 1(2) . 4_555 no
F7 Th F8 Th 1.4(11) . 4_555 no
F10 Th F8 Th 73.1(14) . 4_555 no
F6 Th F10 Tl3 53.3(6) . . no
F7 Th F10 Tl3 -20.7(6) . . no
F8 Th F10 Tl3 -80.3(7) . . no
F9 Th F10 Tl3 -4.3(12) 2_546 . no
F4 Th F10 Tl3 119.5(8) 2_556 . no
F1 Th F10 Tl3 -146.9(8) 2_655 . no
FS Th F10 Tl3 135.9(7) 2_656 . no
F1 Th F10 Tl3 -131.3(6) 4_455 . no
F10 Tl3 F10 Th 84.2(7) 4_555 . no
